data_2205405
loop_
_publ_author_name
'Jones, Peter G.'
'Ku\'s, Piotr'
'\/Lapok, \/Lukasz'

_publ_section_title
;
 2-[Bis(4-methoxyphenyl)methyl]benzyl chloroacetate
;
_journal_issue 4
_journal_name_full 'Acta Crystallographica Section E'
_journal_page_first o827
_journal_page_last o828
_journal_paper_doi 10.1107/S1600536805005374
_journal_volume 61
_journal_year 2005
_chemical_formula_iupac 'C24 H23 Cl O4'
_chemical_formula_moiety 'C24 H23 Cl O4'
_chemical_formula_sum 'C24 H23 Cl O4'
_chemical_formula_weight 410.87
_chemical_name_systematic
;
2-[Bis(4-methoxyphenyl)methyl]benzyl chloroacetate
;
_space_group_IT_number 2
_symmetry_cell_setting triclinic
_symmetry_space_group_name_Hall '-P 1'
_symmetry_space_group_name_H-M 'P -1'
_atom_sites_solution_hydrogens geom
_atom_sites_solution_primary direct
_atom_sites_solution_secondary difmap
_audit_creation_method SHELXL97
_cell_angle_alpha 108.529(4)
_cell_angle_beta 92.712(4)
_cell_angle_gamma 97.109(4)
_cell_formula_units_Z 2
_cell_length_a 7.6817(4)
_cell_length_b 10.6398(6)
_cell_length_c 13.4992(8)
_cell_measurement_reflns_used 8877
_cell_measurement_temperature 133(2)
_cell_measurement_theta_max 30.49
_cell_measurement_theta_min 2.68
_cell_volume 1033.67(10)
_computing_cell_refinement 'SAINT (Bruker, 1998)'
_computing_data_collection 'SMART (Bruker, 1998)'
_computing_data_reduction SAINT
_computing_molecular_graphics 'XP (Siemens, 1994)'
_computing_publication_material SHELXL97
_computing_structure_refinement 'SHELXL97 (Sheldrick, 1997)'
_computing_structure_solution 'SHELXS97 (Sheldrick, 1990)'
_diffrn_ambient_temperature 133(2)
_diffrn_detector_area_resol_mean 8.192
_diffrn_measured_fraction_theta_full 0.996
_diffrn_measured_fraction_theta_max 0.996
_diffrn_measurement_device_type 'Bruker SMART 1000 CCD'
_diffrn_measurement_method \w
_diffrn_radiation_monochromator graphite
_diffrn_radiation_source 'fine-focus sealed tube'
_diffrn_radiation_type MoK\a
_diffrn_radiation_wavelength 0.71073
_diffrn_reflns_av_R_equivalents 0.0239
_diffrn_reflns_av_sigmaI/netI 0.0247
_diffrn_reflns_limit_h_max 10
_diffrn_reflns_limit_h_min -10
_diffrn_reflns_limit_k_max 15
_diffrn_reflns_limit_k_min -14
_diffrn_reflns_limit_l_max 19
_diffrn_reflns_limit_l_min -19
_diffrn_reflns_number 22190
_diffrn_reflns_theta_full 30.00
_diffrn_reflns_theta_max 30.51
_diffrn_reflns_theta_min 1.60
_diffrn_standards_decay_% 0
_diffrn_standards_interval_time 0
_diffrn_standards_number 0
_exptl_absorpt_coefficient_mu 0.213
_exptl_absorpt_correction_T_max 0.9668
_exptl_absorpt_correction_T_min 0.8900
_exptl_absorpt_correction_type multi-scan
_exptl_absorpt_process_details '(SADABS; Bruker, 1998)'
_exptl_crystal_colour colourless
_exptl_crystal_density_diffrn 1.320
_exptl_crystal_density_meas ?
_exptl_crystal_density_method .
_exptl_crystal_description prism
_exptl_crystal_F_000 432
_exptl_crystal_size_max 0.35
_exptl_crystal_size_mid 0.21
_exptl_crystal_size_min 0.16
_refine_diff_density_max 0.409
_refine_diff_density_min -0.214
_refine_ls_extinction_method none
_refine_ls_goodness_of_fit_ref 1.035
_refine_ls_hydrogen_treatment constr
_refine_ls_matrix_type full
_refine_ls_number_parameters 264
_refine_ls_number_reflns 6274
_refine_ls_number_restraints 0
_refine_ls_restrained_S_all 1.035
_refine_ls_R_factor_all 0.0557
_refine_ls_R_factor_gt 0.0412
_refine_ls_shift/su_max 0.001
_refine_ls_shift/su_mean 0.000
_refine_ls_structure_factor_coef Fsqd
_refine_ls_weighting_details 'calc w = 1/[\s^2^(Fo^2^)+(0.0613P)^2^+0.2812P] where P = (Fo^2^+2Fc^2^)/3'
_refine_ls_weighting_scheme calc
_refine_ls_wR_factor_gt 0.1056
_refine_ls_wR_factor_ref 0.1155
_reflns_number_gt 4988
_reflns_number_total 6274
_reflns_threshold_expression I>2\s(I)
_cod_data_source_file bt6609.cif
_cod_data_source_block I
_cod_database_code 2205405
_cod_database_fobs_code 2205405

loop_
_symmetry_equiv_pos_as_xyz
'x, y, z'
'-x, -y, -z'

loop_
_atom_site_label
_atom_site_fract_x
_atom_site_fract_y
_atom_site_fract_z
_atom_site_U_iso_or_equiv
_atom_site_adp_type
_atom_site_calc_flag
_atom_site_refinement_flags
_atom_site_occupancy
_atom_site_type_symbol
Cl 0.08165(5) 0.36901(3) 0.78479(2) 0.03444(10) Uani d . 1 Cl
O1 -0.11035(12) 0.20368(8) 0.49316(7) 0.02504(18) Uani d . 1 O
O2 -0.08259(15) 0.41702(9) 0.60003(7) 0.0346(2) Uani d . 1 O
O3 0.50891(13) 0.20767(9) 0.64641(7) 0.0289(2) Uani d . 1 O
O4 0.62835(13) 0.32648(10) -0.00575(7) 0.0321(2) Uani d . 1 O
C1 0.14283(15) 0.26084(11) 0.28743(8) 0.0189(2) Uani d . 1 C
H1 0.0915 0.3463 0.3099 0.023 Uiso calc R 1 H
C11 -0.01109(15) 0.14686(11) 0.24512(8) 0.0187(2) Uani d . 1 C
C12 -0.15431(15) 0.13752(11) 0.30509(9) 0.0199(2) Uani d . 1 C
C13 -0.28469(16) 0.02543(12) 0.27056(9) 0.0238(2) Uani d . 1 C
H13 -0.3793 0.0185 0.3123 0.029 Uiso calc R 1 H
C14 -0.27877(17) -0.07602(13) 0.17647(10) 0.0273(3) Uani d . 1 C
H14 -0.3678 -0.1521 0.1543 0.033 Uiso calc R 1 H
C15 -0.14176(18) -0.06505(12) 0.11534(10) 0.0275(3) Uani d . 1 C
H15 -0.1383 -0.1326 0.0498 0.033 Uiso calc R 1 H
C16 -0.00883(16) 0.04513(12) 0.14990(9) 0.0231(2) Uani d . 1 C
H16 0.0853 0.0510 0.1077 0.028 Uiso calc R 1 H
C17 -0.17387(17) 0.24519(12) 0.40609(9) 0.0238(2) Uani d . 1 C
H17A -0.1043 0.3311 0.4085 0.029 Uiso calc R 1 H
H17B -0.2990 0.2579 0.4112 0.029 Uiso calc R 1 H
C18 -0.06852(16) 0.30155(12) 0.58486(9) 0.0233(2) Uani d . 1 C
C19 -0.00495(19) 0.24264(13) 0.66594(10) 0.0281(3) Uani d . 1 C
H19A 0.0872 0.1871 0.6379 0.034 Uiso calc R 1 H
H19B -0.1043 0.1838 0.6799 0.034 Uiso calc R 1 H
C21 0.23792(15) 0.24888(11) 0.38522(8) 0.0187(2) Uani d . 1 C
C22 0.25989(15) 0.12410(11) 0.39381(9) 0.0204(2) Uani d . 1 C
H22 0.2126 0.0450 0.3381 0.024 Uiso calc R 1 H
C23 0.34881(16) 0.11304(11) 0.48156(9) 0.0220(2) Uani d . 1 C
H23 0.3609 0.0271 0.4859 0.026 Uiso calc R 1 H
C24 0.42067(15) 0.22829(11) 0.56358(9) 0.0211(2) Uani d . 1 C
C25 0.39875(16) 0.35365(11) 0.55750(9) 0.0232(2) Uani d . 1 C
H25 0.4456 0.4326 0.6135 0.028 Uiso calc R 1 H
C26 0.30761(16) 0.36249(11) 0.46867(9) 0.0216(2) Uani d . 1 C
H26 0.2928 0.4483 0.4651 0.026 Uiso calc R 1 H
C27 0.56593(18) 0.32359(14) 0.73605(10) 0.0315(3) Uani d . 1 C
H27A 0.6511 0.3861 0.7165 0.038 Uiso calc R 1 H
H27B 0.6216 0.2967 0.7915 0.038 Uiso calc R 1 H
H27C 0.4642 0.3674 0.7616 0.038 Uiso calc R 1 H
C31 0.27152(15) 0.27217(11) 0.20694(8) 0.0196(2) Uani d . 1 C
C32 0.41475(18) 0.20277(14) 0.19131(11) 0.0300(3) Uani d . 1 C
H32 0.4306 0.1439 0.2300 0.036 Uiso calc R 1 H
C33 0.53624(18) 0.21674(15) 0.12050(11) 0.0309(3) Uani d . 1 C
H33 0.6330 0.1678 0.1112 0.037 Uiso calc R 1 H
C34 0.51402(16) 0.30270(12) 0.06400(9) 0.0236(2) Uani d . 1 C
C35 0.36937(17) 0.37120(12) 0.07620(9) 0.0243(2) Uani d . 1 C
H35 0.3523 0.4285 0.0363 0.029 Uiso calc R 1 H
C36 0.24988(16) 0.35540(11) 0.14708(9) 0.0214(2) Uani d . 1 C
H36 0.1513 0.4024 0.1549 0.026 Uiso calc R 1 H
C37 0.7768(2) 0.2573(2) -0.01895(15) 0.0541(5) Uani d . 1 C
H37A 0.8452 0.2790 0.0490 0.065 Uiso calc R 1 H
H37B 0.8507 0.2848 -0.0678 0.065 Uiso calc R 1 H
H37C 0.7369 0.1606 -0.0471 0.065 Uiso calc R 1 H

loop_
_atom_site_aniso_label
_atom_site_aniso_U_11
_atom_site_aniso_U_22
_atom_site_aniso_U_33
_atom_site_aniso_U_12
_atom_site_aniso_U_13
_atom_site_aniso_U_23
Cl 0.0371(2) 0.03979(18) 0.02513(15) 0.01096(14) 0.00302(12) 0.00685(13)
O1 0.0350(5) 0.0207(4) 0.0206(4) 0.0060(3) 0.0071(3) 0.0071(3)
O2 0.0529(7) 0.0231(4) 0.0283(5) 0.0150(4) 0.0050(4) 0.0054(4)
O3 0.0333(5) 0.0314(5) 0.0209(4) -0.0008(4) -0.0044(3) 0.0101(3)
O4 0.0278(5) 0.0461(6) 0.0290(5) 0.0038(4) 0.0086(4) 0.0211(4)
C1 0.0193(5) 0.0182(5) 0.0199(5) 0.0042(4) 0.0038(4) 0.0065(4)
C11 0.0182(5) 0.0192(5) 0.0197(5) 0.0045(4) 0.0020(4) 0.0070(4)
C12 0.0196(5) 0.0217(5) 0.0203(5) 0.0064(4) 0.0031(4) 0.0081(4)
C13 0.0194(6) 0.0288(6) 0.0267(6) 0.0041(4) 0.0041(4) 0.0131(5)
C14 0.0254(6) 0.0263(6) 0.0284(6) -0.0020(4) -0.0026(5) 0.0092(5)
C15 0.0299(7) 0.0254(6) 0.0225(5) 0.0012(5) 0.0004(4) 0.0027(4)
C16 0.0232(6) 0.0241(5) 0.0208(5) 0.0034(4) 0.0045(4) 0.0054(4)
C17 0.0275(6) 0.0242(5) 0.0228(5) 0.0096(4) 0.0082(4) 0.0091(4)
C18 0.0245(6) 0.0235(5) 0.0231(5) 0.0068(4) 0.0096(4) 0.0071(4)
C19 0.0358(7) 0.0263(6) 0.0243(6) 0.0095(5) 0.0075(5) 0.0089(5)
C21 0.0180(5) 0.0186(5) 0.0195(5) 0.0026(4) 0.0035(4) 0.0058(4)
C22 0.0228(6) 0.0164(5) 0.0202(5) 0.0018(4) 0.0009(4) 0.0041(4)
C23 0.0232(6) 0.0194(5) 0.0240(5) 0.0029(4) 0.0017(4) 0.0078(4)
C24 0.0194(6) 0.0251(5) 0.0189(5) 0.0013(4) 0.0023(4) 0.0081(4)
C25 0.0255(6) 0.0201(5) 0.0198(5) -0.0013(4) 0.0025(4) 0.0026(4)
C26 0.0248(6) 0.0163(5) 0.0228(5) 0.0018(4) 0.0038(4) 0.0052(4)
C27 0.0276(7) 0.0428(7) 0.0194(5) -0.0010(5) -0.0001(4) 0.0059(5)
C31 0.0199(5) 0.0187(5) 0.0200(5) 0.0018(4) 0.0020(4) 0.0066(4)
C32 0.0285(7) 0.0399(7) 0.0343(6) 0.0144(5) 0.0116(5) 0.0250(6)
C33 0.0245(7) 0.0451(7) 0.0341(7) 0.0146(5) 0.0109(5) 0.0234(6)
C34 0.0211(6) 0.0296(6) 0.0201(5) -0.0010(4) 0.0016(4) 0.0099(4)
C35 0.0302(7) 0.0225(5) 0.0220(5) 0.0020(4) 0.0012(4) 0.0106(4)
C36 0.0244(6) 0.0180(5) 0.0214(5) 0.0043(4) 0.0008(4) 0.0059(4)
C37 0.0299(8) 0.1039(15) 0.0518(10) 0.0221(9) 0.0191(7) 0.0513(11)

loop_
_atom_type_symbol
_atom_type_description
_atom_type_scat_dispersion_real
_atom_type_scat_dispersion_imag
_atom_type_scat_source
C C 0.0033 0.0016 'International Tables Vol C Tables 4.2.6.8 and 6.1.1.4'
H H 0.0000 0.0000 'International Tables Vol C Tables 4.2.6.8 and 6.1.1.4'
O O 0.0106 0.0060 'International Tables Vol C Tables 4.2.6.8 and 6.1.1.4'
Cl Cl 0.1484 0.1585 'International Tables Vol C Tables 4.2.6.8 and 6.1.1.4'

loop_
_geom_angle_atom_site_label_1
_geom_angle_atom_site_label_2
_geom_angle_atom_site_label_3
_geom_angle
_geom_angle_publ_flag
C18 O1 C17 115.63(9) ?
C24 O3 C27 116.41(10) ?
C34 O4 C37 116.74(11) ?
C31 C1 C21 111.18(9) ?
C31 C1 C11 114.30(9) y
C21 C1 C11 109.87(9) ?
C16 C11 C12 118.21(10) ?
C16 C11 C1 121.28(10) ?
C12 C11 C1 120.38(9) ?
C13 C12 C11 119.70(10) ?
C13 C12 C17 117.93(10) ?
C11 C12 C17 122.37(10) ?
C14 C13 C12 121.28(11) ?
C15 C14 C13 119.27(11) ?
C14 C15 C16 120.02(11) ?
C15 C16 C11 121.45(11) ?
O1 C17 C12 108.15(9) ?
O2 C18 O1 124.89(12) ?
O2 C18 C19 126.01(11) ?
O1 C18 C19 109.08(10) ?
C18 C19 Cl 111.67(9) ?
C26 C21 C22 117.64(10) ?
C26 C21 C1 120.87(9) ?
C22 C21 C1 121.48(10) ?
C23 C22 C21 121.61(10) ?
C22 C23 C24 119.88(10) ?
O3 C24 C25 124.59(10) ?
O3 C24 C23 115.80(10) ?
C25 C24 C23 119.61(10) ?
C24 C25 C26 119.56(10) ?
C21 C26 C25 121.68(10) ?
C32 C31 C36 117.46(10) ?
C32 C31 C1 122.00(10) ?
C36 C31 C1 120.53(10) ?
C31 C32 C33 122.11(11) ?
C34 C33 C32 119.21(12) ?
O4 C34 C33 123.94(11) ?
O4 C34 C35 116.09(11) ?
C33 C34 C35 119.97(11) ?
C36 C35 C34 119.74(11) ?
C35 C36 C31 121.48(11) ?
C31 C1 H1 107.0 ?
C21 C1 H1 107.0 ?
C11 C1 H1 107.0 ?
C14 C13 H13 119.4 ?
C12 C13 H13 119.4 ?
C15 C14 H14 120.4 ?
C13 C14 H14 120.4 ?
C14 C15 H15 120.0 ?
C16 C15 H15 120.0 ?
C15 C16 H16 119.3 ?
C11 C16 H16 119.3 ?
O1 C17 H17A 110.1 ?
C12 C17 H17A 110.1 ?
O1 C17 H17B 110.1 ?
C12 C17 H17B 110.1 ?
H17A C17 H17B 108.4 ?
C18 C19 H19A 109.3 ?
Cl C19 H19A 109.3 ?
C18 C19 H19B 109.3 ?
Cl C19 H19B 109.3 ?
H19A C19 H19B 107.9 ?
C23 C22 H22 119.2 ?
C21 C22 H22 119.2 ?
C22 C23 H23 120.1 ?
C24 C23 H23 120.1 ?
C24 C25 H25 120.2 ?
C26 C25 H25 120.2 ?
C21 C26 H26 119.2 ?
C25 C26 H26 119.2 ?
O3 C27 H27A 109.5 ?
O3 C27 H27B 109.5 ?
H27A C27 H27B 109.5 ?
O3 C27 H27C 109.5 ?
H27A C27 H27C 109.5 ?
H27B C27 H27C 109.5 ?
C31 C32 H32 118.9 ?
C33 C32 H32 118.9 ?
C34 C33 H33 120.4 ?
C32 C33 H33 120.4 ?
C36 C35 H35 120.1 ?
C34 C35 H35 120.1 ?
C35 C36 H36 119.3 ?
C31 C36 H36 119.3 ?
O4 C37 H37A 109.5 ?
O4 C37 H37B 109.5 ?
H37A C37 H37B 109.5 ?
O4 C37 H37C 109.5 ?
H37A C37 H37C 109.5 ?
H37B C37 H37C 109.5 ?

loop_
_geom_bond_atom_site_label_1
_geom_bond_atom_site_label_2
_geom_bond_distance
Cl C19 1.7695(13)
O1 C18 1.3343(14)
O1 C17 1.4641(14)
O2 C18 1.1991(15)
O3 C24 1.3706(14)
O3 C27 1.4300(15)
O4 C34 1.3772(14)
O4 C37 1.4201(19)
C1 C31 1.5257(15)
C1 C21 1.5267(15)
C1 C11 1.5284(15)
C11 C16 1.3952(15)
C11 C12 1.4086(15)
C12 C13 1.3963(16)
C12 C17 1.5043(15)
C13 C14 1.3880(17)
C14 C15 1.3839(18)
C15 C16 1.3949(17)
C18 C19 1.5134(17)
C21 C26 1.3907(15)
C21 C22 1.3986(15)
C22 C23 1.3840(16)
C23 C24 1.3950(16)
C24 C25 1.3922(16)
C25 C26 1.3948(17)
C31 C32 1.3872(16)
C31 C36 1.3941(15)
C32 C33 1.3953(17)
C33 C34 1.3846(17)
C34 C35 1.3908(18)
C35 C36 1.3905(17)
C1 H1 1.0000
C13 H13 0.9500
C14 H14 0.9500
C15 H15 0.9500
C16 H16 0.9500
C17 H17A 0.9900
C17 H17B 0.9900
C19 H19A 0.9900
C19 H19B 0.9900
C22 H22 0.9500
C23 H23 0.9500
C25 H25 0.9500
C26 H26 0.9500
C27 H27A 0.9800
C27 H27B 0.9800
C27 H27C 0.9800
C32 H32 0.9500
C33 H33 0.9500
C35 H35 0.9500
C36 H36 0.9500
C37 H37A 0.9800
C37 H37B 0.9800
C37 H37C 0.9800

loop_
_geom_hbond_atom_site_label_D
_geom_hbond_atom_site_label_H
_geom_hbond_atom_site_label_A
_geom_hbond_site_symmetry_A
_geom_hbond_distance_DH
_geom_hbond_distance_HA
_geom_hbond_distance_DA
_geom_hbond_angle_DHA
C1 H1 O2 2_566 1.00 2.43 3.3793(14) 157
C26 H26 O2 2_566 0.95 2.58 3.4039(15) 145
C27 H27B O4 1_556 0.98 2.65 3.4856(16) 143
C37 H37B Cl 1_654 0.98 3.00 3.9767(16) 179

loop_
_geom_torsion_atom_site_label_1
_geom_torsion_atom_site_label_2
_geom_torsion_atom_site_label_3
_geom_torsion_atom_site_label_4
_geom_torsion
_geom_torsion_publ_flag
C31 C1 C11 C16 14.29(15) ?
C21 C1 C11 C16 -111.49(11) ?
C31 C1 C11 C12 -169.84(10) ?
C21 C1 C11 C12 64.39(13) ?
C16 C11 C12 C13 2.77(16) ?
C1 C11 C12 C13 -173.23(10) ?
C16 C11 C12 C17 -176.85(10) ?
C1 C11 C12 C17 7.15(16) ?
C11 C12 C13 C14 -1.73(17) ?
C17 C12 C13 C14 177.91(11) ?
C12 C13 C14 C15 -0.62(18) ?
C13 C14 C15 C16 1.87(19) ?
C14 C15 C16 C11 -0.77(19) ?
C12 C11 C16 C15 -1.56(17) ?
C1 C11 C16 C15 174.40(11) ?
C18 O1 C17 C12 160.60(10) y
C13 C12 C17 O1 81.55(13) ?
C11 C12 C17 O1 -98.82(12) ?
C17 O1 C18 O2 1.44(18) ?
C17 O1 C18 C19 -179.76(10) y
O2 C18 C19 Cl -9.37(17) ?
O1 C18 C19 Cl 171.84(8) y
C31 C1 C21 C26 88.73(12) ?
C11 C1 C21 C26 -143.74(10) ?
C31 C1 C21 C22 -90.55(12) ?
C11 C1 C21 C22 36.98(14) ?
C26 C21 C22 C23 -0.49(17) ?
C1 C21 C22 C23 178.81(10) ?
C21 C22 C23 C24 -0.71(18) ?
C27 O3 C24 C25 6.43(17) ?
C27 O3 C24 C23 -173.14(10) ?
C22 C23 C24 O3 -178.93(11) ?
C22 C23 C24 C25 1.47(17) ?
O3 C24 C25 C26 179.41(11) ?
C23 C24 C25 C26 -1.03(17) ?
C22 C21 C26 C25 0.95(17) ?
C1 C21 C26 C25 -178.36(10) ?
C24 C25 C26 C21 -0.20(18) ?
C21 C1 C31 C32 36.38(15) ?
C11 C1 C31 C32 -88.70(14) ?
C21 C1 C31 C36 -142.65(10) ?
C11 C1 C31 C36 92.27(12) ?
C36 C31 C32 C33 1.5(2) ?
C1 C31 C32 C33 -177.60(12) ?
C31 C32 C33 C34 0.2(2) ?
C37 O4 C34 C33 0.0(2) ?
C37 O4 C34 C35 179.94(14) ?
C32 C33 C34 O4 178.28(12) ?
C32 C33 C34 C35 -1.7(2) ?
O4 C34 C35 C36 -178.41(10) ?
C33 C34 C35 C36 1.54(18) ?
C34 C35 C36 C31 0.12(18) ?
C32 C31 C36 C35 -1.58(17) ?
C1 C31 C36 C35 177.49(10) ?
H1 C1 C11 C12 -51.5 y
H1 C1 C21 C26 -27.9 y
H1 C1 C31 C36 -26.1 y

loop_
_cod_related_entry_id
_cod_related_entry_database
_cod_related_entry_code
1 ChemSpider 21129767
